data_7214139
loop_
_publ_author_name
'Wang, Jin-Hua'
'Tang, Gui-Mei'
'Wang, Yong-Tao'
'Qin, Ting-Xiao'
'Ng, Seik Weng'

_publ_section_title
;
 Metal-directed assembly of coordination polymers with the versatile
 ligand 2-(1H-benzotriazol-1-yl) acetic acid: from discrete structures to
 two-dimensional networks
;
_journal_issue 13
_journal_name_full CrystEngComm
_journal_page_first 2660
_journal_paper_doi 10.1039/c3ce42099j
_journal_volume 16
_journal_year 2014
_chemical_formula_moiety 'Ni (H2 O)4 (C8 H6 N3 O2)2, 6H2 O'
_chemical_formula_sum 'C16 H32 N6 Ni O14'
_chemical_formula_weight 591.19
_chemical_name_systematic
; 
 ? 
;
_space_group_IT_number 2
_symmetry_cell_setting triclinic
_symmetry_space_group_name_Hall '-P 1'
_symmetry_space_group_name_H-M 'P -1'
_atom_sites_solution_hydrogens geom
_atom_sites_solution_primary direct
_atom_sites_solution_secondary difmap
_audit_creation_method SHELXL-97
_cell_angle_alpha 109.0780(10)
_cell_angle_beta 97.0100(10)
_cell_angle_gamma 96.3880(10)
_cell_formula_units_Z 1
_cell_length_a 7.6133(7)
_cell_length_b 9.0446(9)
_cell_length_c 9.8805(9)
_cell_measurement_reflns_used 2868
_cell_measurement_temperature 293(2)
_cell_measurement_theta_max 27.6352
_cell_measurement_theta_min 2.2127
_cell_volume 629.85(10)
_computing_structure_refinement 'SHELXL-97 (Sheldrick, 1997)'
_computing_structure_solution 'SHELXS-97 (Sheldrick, 1990)'
_diffrn_ambient_temperature 293(2)
_diffrn_measured_fraction_theta_full 0.980
_diffrn_measured_fraction_theta_max 0.980
_diffrn_radiation_monochromator graphite
_diffrn_radiation_source 'fine-focus sealed tube'
_diffrn_radiation_type MoK\a
_diffrn_radiation_wavelength 0.71073
_diffrn_reflns_av_R_equivalents 0.0181
_diffrn_reflns_av_sigmaI/netI 0.0272
_diffrn_reflns_limit_h_max 9
_diffrn_reflns_limit_h_min -9
_diffrn_reflns_limit_k_max 11
_diffrn_reflns_limit_k_min -11
_diffrn_reflns_limit_l_max 12
_diffrn_reflns_limit_l_min -12
_diffrn_reflns_number 5508
_diffrn_reflns_theta_full 27.50
_diffrn_reflns_theta_max 27.50
_diffrn_reflns_theta_min 2.21
_exptl_absorpt_coefficient_mu 0.849
_exptl_absorpt_correction_T_max 0.9199
_exptl_absorpt_correction_T_min 0.7848
_exptl_absorpt_correction_type multi-scan
_exptl_absorpt_process_details SADABS
_exptl_crystal_colour green
_exptl_crystal_density_diffrn 1.559
_exptl_crystal_density_method 'not measured'
_exptl_crystal_description prism
_exptl_crystal_F_000 310
_exptl_crystal_size_max 0.30
_exptl_crystal_size_mid 0.20
_exptl_crystal_size_min 0.10
_refine_diff_density_max 0.636
_refine_diff_density_min -0.424
_refine_diff_density_rms 0.060
_refine_ls_extinction_method none
_refine_ls_goodness_of_fit_ref 1.083
_refine_ls_hydrogen_treatment mixed
_refine_ls_matrix_type full
_refine_ls_number_parameters 169
_refine_ls_number_reflns 2830
_refine_ls_number_restraints 0
_refine_ls_restrained_S_all 1.083
_refine_ls_R_factor_all 0.0398
_refine_ls_R_factor_gt 0.0354
_refine_ls_shift/su_max 0.000
_refine_ls_shift/su_mean 0.000
_refine_ls_structure_factor_coef Fsqd
_refine_ls_weighting_details 'calc w=1/[\s^2^(Fo^2^)+(0.0576P)^2^+0.2696P] where P=(Fo^2^+2Fc^2^)/3'
_refine_ls_weighting_scheme calc
_refine_ls_wR_factor_gt 0.1003
_refine_ls_wR_factor_ref 0.1043
_reflns_number_gt 2563
_reflns_number_total 2830
_reflns_threshold_expression >2sigma(I)
_cod_data_source_file c3ce42099j.txt
_cod_data_source_block compound_2
_cod_depositor_comments
;
The following automatic conversions were performed:

'_symmetry_cell_setting' value 'Triclinic' changed to 'triclinic'
according to
/usr/data/users/saulius/crontab/automatic-downloads/current/RSC/lib/dictionaries/cif_core.dic
dictionary named 'cif_core.dic' version 2.4.2 from 2011-04-26.

Automatic conversion script
Id: cif_fix_values 2281 2013-09-26 08:29:07Z andrius 
;
_cod_original_sg_symbol_H-M P-1
_cod_database_code 7214139

loop_
_symmetry_equiv_pos_as_xyz
'x, y, z'
'-x, -y, -z'

loop_
_atom_site_label
_atom_site_type_symbol
_atom_site_fract_x
_atom_site_fract_y
_atom_site_fract_z
_atom_site_U_iso_or_equiv
_atom_site_adp_type
_atom_site_occupancy
_atom_site_symmetry_multiplicity
_atom_site_calc_flag
_atom_site_refinement_flags
Ni1 Ni 0.5000 0.5000 0.5000 0.02456(12) Uani 1 2 d S
O1 O 0.2426(3) 0.2352(2) -0.29803(17) 0.0457(4) Uani 1 1 d .
O2 O 0.1829(2) 0.3871(2) -0.08763(18) 0.0442(4) Uani 1 1 d .
O1W O 0.7490(2) 0.57009(17) 0.45325(15) 0.0317(3) Uani 1 1 d .
H12 H 0.7900 0.4897 0.4058 0.048 Uiso 1 1 d R
H11 H 0.7369 0.6307 0.4050 0.048 Uiso 1 1 d R
O2W O 0.3903(2) 0.66288(17) 0.42289(16) 0.0348(3) Uani 1 1 d .
H21 H 0.3176 0.6137 0.3463 0.052 Uiso 1 1 d R
H22 H 0.3344 0.7171 0.4843 0.052 Uiso 1 1 d R
O3W O 0.1168(2) 0.5149(2) 0.18866(17) 0.0423(4) Uani 1 1 d .
H31 H 0.1585 0.4787 0.1123 0.063 Uiso 1 1 d R
H32 H 0.0245 0.5541 0.1706 0.063 Uiso 1 1 d R
O4W O -0.0522(3) 0.3304(2) 0.3265(2) 0.0559(5) Uani 1 1 d .
H41 H 0.0242 0.3392 0.3983 0.084 Uiso 1 1 d R
H42 H -0.0005 0.3704 0.2731 0.084 Uiso 1 1 d R
O5W O -0.2423(5) 0.0923(3) 0.4056(3) 0.0969(10) Uani 1 1 d .
H51 H -0.2292 -0.0027 0.3653 0.145 Uiso 1 1 d R
H52 H -0.1761 0.1515 0.3748 0.145 Uiso 1 1 d R
N1 N 0.4364(2) 0.3326(2) 0.28975(17) 0.0279(3) Uani 1 1 d .
N2 N 0.4786(2) 0.3721(2) 0.17924(18) 0.0298(4) Uani 1 1 d .
N3 N 0.4147(2) 0.2486(2) 0.05738(17) 0.0274(3) Uani 1 1 d .
C1 C 0.2718(3) 0.2964(2) -0.1626(2) 0.0311(4) Uani 1 1 d .
C2 C 0.4363(3) 0.2564(3) -0.0848(2) 0.0328(4) Uani 1 1 d .
H2A H 0.4613 0.1551 -0.1452 0.039 Uiso 1 1 calc R
H2B H 0.5390 0.3360 -0.0731 0.039 Uiso 1 1 calc R
C3 C 0.3275(3) 0.1257(2) 0.0875(2) 0.0275(4) Uani 1 1 d .
C4 C 0.2382(3) -0.0258(3) -0.0006(2) 0.0368(5) Uani 1 1 d .
H4 H 0.2291 -0.0617 -0.1011 0.044 Uiso 1 1 calc R
C5 C 0.1654(3) -0.1173(3) 0.0710(3) 0.0424(5) Uani 1 1 d .
H5 H 0.1029 -0.2180 0.0170 0.051 Uiso 1 1 calc R
C6 C 0.1813(3) -0.0647(3) 0.2238(3) 0.0405(5) Uani 1 1 d .
H6 H 0.1299 -0.1319 0.2671 0.049 Uiso 1 1 calc R
C7 C 0.2706(3) 0.0832(3) 0.3102(2) 0.0343(5) Uani 1 1 d .
H7 H 0.2824 0.1171 0.4109 0.041 Uiso 1 1 calc R
C8 C 0.3432(3) 0.1804(2) 0.2386(2) 0.0271(4) Uani 1 1 d .

loop_
_atom_site_aniso_label
_atom_site_aniso_U_11
_atom_site_aniso_U_22
_atom_site_aniso_U_33
_atom_site_aniso_U_23
_atom_site_aniso_U_13
_atom_site_aniso_U_12
Ni1 0.0299(2) 0.02275(19) 0.01863(18) 0.00563(13) 0.00091(13) 0.00247(13)
O1 0.0710(12) 0.0418(9) 0.0249(8) 0.0125(7) 0.0020(8) 0.0148(8)
O2 0.0453(9) 0.0594(11) 0.0340(8) 0.0178(8) 0.0088(7) 0.0255(8)
O1W 0.0352(7) 0.0312(7) 0.0294(7) 0.0118(6) 0.0039(6) 0.0048(6)
O2W 0.0430(8) 0.0314(7) 0.0286(7) 0.0092(6) 0.0004(6) 0.0107(6)
O3W 0.0405(9) 0.0524(10) 0.0329(8) 0.0113(7) 0.0019(7) 0.0178(8)
O4W 0.0663(12) 0.0514(11) 0.0481(10) 0.0158(9) 0.0067(9) 0.0094(9)
O5W 0.147(3) 0.0473(13) 0.106(2) 0.0173(13) 0.074(2) 0.0256(15)
N1 0.0339(9) 0.0265(8) 0.0211(8) 0.0073(6) 0.0018(6) 0.0023(7)
N2 0.0349(9) 0.0296(8) 0.0226(8) 0.0075(7) 0.0019(7) 0.0041(7)
N3 0.0327(8) 0.0286(8) 0.0209(8) 0.0078(6) 0.0028(6) 0.0083(7)
C1 0.0390(11) 0.0314(10) 0.0247(9) 0.0129(8) 0.0044(8) 0.0044(8)
C2 0.0367(11) 0.0413(11) 0.0232(9) 0.0114(8) 0.0080(8) 0.0142(9)
C3 0.0275(9) 0.0276(9) 0.0257(9) 0.0071(7) 0.0012(7) 0.0079(7)
C4 0.0403(12) 0.0318(11) 0.0298(10) 0.0023(8) -0.0032(9) 0.0060(9)
C5 0.0414(12) 0.0277(11) 0.0469(13) 0.0040(9) -0.0041(10) -0.0002(9)
C6 0.0418(12) 0.0312(11) 0.0479(13) 0.0143(10) 0.0075(10) 0.0018(9)
C7 0.0411(11) 0.0312(10) 0.0322(11) 0.0128(9) 0.0069(9) 0.0060(9)
C8 0.0300(9) 0.0247(9) 0.0242(9) 0.0060(7) 0.0012(7) 0.0059(7)

loop_
_atom_type_symbol
_atom_type_description
_atom_type_scat_dispersion_real
_atom_type_scat_dispersion_imag
_atom_type_scat_source
C C 0.0033 0.0016 'International Tables Vol C Tables 4.2.6.8 and 6.1.1.4'
H H 0.0000 0.0000 'International Tables Vol C Tables 4.2.6.8 and 6.1.1.4'
N N 0.0061 0.0033 'International Tables Vol C Tables 4.2.6.8 and 6.1.1.4'
O O 0.0106 0.0060 'International Tables Vol C Tables 4.2.6.8 and 6.1.1.4'
Ni Ni 0.3393 1.1124 'International Tables Vol C Tables 4.2.6.8 and 6.1.1.4'

loop_
_geom_angle_atom_site_label_1
_geom_angle_atom_site_label_2
_geom_angle_atom_site_label_3
_geom_angle
_geom_angle_site_symmetry_1
_geom_angle_site_symmetry_3
O2W Ni1 O2W 180.00(7) . 2_666
O2W Ni1 N1 89.19(6) . .
O2W Ni1 N1 90.81(6) 2_666 .
O2W Ni1 N1 90.81(6) . 2_666
O2W Ni1 N1 89.19(6) 2_666 2_666
N1 Ni1 N1 180.0 . 2_666
O2W Ni1 O1W 90.53(6) . .
O2W Ni1 O1W 89.47(6) 2_666 .
N1 Ni1 O1W 88.82(6) . .
N1 Ni1 O1W 91.18(6) 2_666 .
O2W Ni1 O1W 89.47(6) . 2_666
O2W Ni1 O1W 90.53(6) 2_666 2_666
N1 Ni1 O1W 91.18(6) . 2_666
N1 Ni1 O1W 88.82(6) 2_666 2_666
O1W Ni1 O1W 180.00(4) . 2_666
Ni1 O1W H12 109.7 . .
Ni1 O1W H11 109.0 . .
H12 O1W H11 110.4 . .
Ni1 O2W H21 108.8 . .
Ni1 O2W H22 109.6 . .
H21 O2W H22 108.3 . .
H31 O3W H32 109.2 . .
H41 O4W H42 107.3 . .
H51 O5W H52 109.1 . .
N2 N1 C8 109.21(16) . .
N2 N1 Ni1 119.64(13) . .
C8 N1 Ni1 131.03(13) . .
N1 N2 N3 107.90(16) . .
N2 N3 C3 111.03(16) . .
N2 N3 C2 121.25(17) . .
C3 N3 C2 127.70(17) . .
O1 C1 O2 126.3(2) . .
O1 C1 C2 115.79(19) . .
O2 C1 C2 117.94(18) . .
N3 C2 C1 113.46(16) . .
N3 C2 H2A 108.9 . .
C1 C2 H2A 108.9 . .
N3 C2 H2B 108.9 . .
C1 C2 H2B 108.9 . .
H2A C2 H2B 107.7 . .
N3 C3 C8 104.47(17) . .
N3 C3 C4 132.85(19) . .
C8 C3 C4 122.7(2) . .
C5 C4 C3 115.7(2) . .
C5 C4 H4 122.2 . .
C3 C4 H4 122.2 . .
C4 C5 C6 122.5(2) . .
C4 C5 H5 118.7 . .
C6 C5 H5 118.7 . .
C7 C6 C5 121.8(2) . .
C7 C6 H6 119.1 . .
C5 C6 H6 119.1 . .
C6 C7 C8 116.6(2) . .
C6 C7 H7 121.7 . .
C8 C7 H7 121.7 . .
C3 C8 N1 107.38(17) . .
C3 C8 C7 120.72(19) . .
N1 C8 C7 131.89(18) . .

loop_
_geom_bond_atom_site_label_1
_geom_bond_atom_site_label_2
_geom_bond_distance
_geom_bond_site_symmetry_2
Ni1 O2W 2.0737(15) .
Ni1 O2W 2.0737(15) 2_666
Ni1 N1 2.0923(16) .
Ni1 N1 2.0923(16) 2_666
Ni1 O1W 2.0852(14) .
Ni1 O1W 2.0852(14) 2_666
O1 C1 1.250(3) .
O2 C1 1.236(3) .
O1W H12 0.8422 .
O1W H11 0.8413 .
O2W H21 0.8365 .
O2W H22 0.8394 .
O3W H31 0.8348 .
O3W H32 0.8474 .
O4W H41 0.8372 .
O4W H42 0.8416 .
O5W H51 0.8436 .
O5W H52 0.8468 .
N1 N2 1.319(2) .
N1 C8 1.376(2) .
N2 N3 1.338(2) .
N3 C3 1.365(3) .
N3 C2 1.457(2) .
C1 C2 1.529(3) .
C2 H2A 0.9700 .
C2 H2B 0.9700 .
C3 C8 1.396(3) .
C3 C4 1.402(3) .
C4 C5 1.367(4) .
C4 H4 0.9300 .
C5 C6 1.411(4) .
C5 H5 0.9300 .
C6 C7 1.375(3) .
C6 H6 0.9300 .
C7 C8 1.405(3) .
C7 H7 0.9300 .

loop_
_geom_hbond_atom_site_label_D
_geom_hbond_atom_site_label_H
_geom_hbond_atom_site_label_A
_geom_hbond_distance_DH
_geom_hbond_distance_HA
_geom_hbond_distance_DA
_geom_hbond_angle_DHA
_geom_hbond_site_symmetry_A
O1W H11 O1 0.84 1.86 2.687(2) 168.9 2_665
O1W H12 O4W 0.84 2.00 2.824(2) 165.0 1_655
O2W H21 O3W 0.84 1.94 2.768(2) 169.8 .
O2W H22 O5W 0.84 1.97 2.759(3) 156.5 2_566
O3W H31 O2 0.83 1.92 2.728(2) 163.4 .
O3W H32 O2 0.85 1.90 2.731(2) 167.4 2_565
O4W H41 O1W 0.84 2.02 2.812(3) 157.3 2_666
O4W H42 O3W 0.84 1.96 2.780(3) 165.1 .
O5W H51 O1 0.84 1.97 2.801(3) 166.3 2
O5W H52 O4W 0.85 2.00 2.833(3) 166.4 .

loop_
_geom_torsion_atom_site_label_1
_geom_torsion_atom_site_label_2
_geom_torsion_atom_site_label_3
_geom_torsion_atom_site_label_4
_geom_torsion
_geom_torsion_site_symmetry_1
O2W Ni1 N1 N2 48.18(15) .
O2W Ni1 N1 N2 -131.82(15) 2_666
N1 Ni1 N1 N2 -123(100) 2_666
O1W Ni1 N1 N2 -42.37(15) .
O1W Ni1 N1 N2 137.63(15) 2_666
O2W Ni1 N1 C8 -127.33(18) .
O2W Ni1 N1 C8 52.67(18) 2_666
N1 Ni1 N1 C8 61(100) 2_666
O1W Ni1 N1 C8 142.13(18) .
O1W Ni1 N1 C8 -37.87(18) 2_666
C8 N1 N2 N3 0.0(2) .
Ni1 N1 N2 N3 -176.42(12) .
N1 N2 N3 C3 0.5(2) .
N1 N2 N3 C2 178.64(17) .
N2 N3 C2 C1 -97.3(2) .
C3 N3 C2 C1 80.6(3) .
O1 C1 C2 N3 -147.26(19) .
O2 C1 C2 N3 34.0(3) .
N2 N3 C3 C8 -0.7(2) .
C2 N3 C3 C8 -178.75(18) .
N2 N3 C3 C4 179.5(2) .
C2 N3 C3 C4 1.4(4) .
N3 C3 C4 C5 -179.7(2) .
C8 C3 C4 C5 0.5(3) .
C3 C4 C5 C6 -1.1(4) .
C4 C5 C6 C7 0.4(4) .
C5 C6 C7 C8 0.9(4) .
N3 C3 C8 N1 0.7(2) .
C4 C3 C8 N1 -179.47(19) .
N3 C3 C8 C7 -178.98(18) .
C4 C3 C8 C7 0.9(3) .
N2 N1 C8 C3 -0.4(2) .
Ni1 N1 C8 C3 175.42(14) .
N2 N1 C8 C7 179.2(2) .
Ni1 N1 C8 C7 -5.0(3) .
C6 C7 C8 C3 -1.5(3) .
C6 C7 C8 N1 178.9(2) .
